data_1568232
loop_
_publ_author_name
'Shen, Shen'
'Baryshnikov, Glib V.'
'Xie, Qishan'
'Wu, Bin'
'Lv, Meng'
'Sun, Hao'
'Li, Zhongyu'
'&#xc5;gren, Hans'
'Chen, Jinquan'
'Zhu, Liangliang'

_publ_section_title
;
 Making multi-twisted luminophores produce persistent room-temperature
 phosphorescence.
;
_journal_issue 4
_journal_name_full 'Chemical science'
_journal_page_first 970
_journal_page_last 978
_journal_paper_doi 10.1039/d2sc05741g
_journal_volume 14
_journal_year 2023
_chemical_formula_sum 'C48 H42 S6'
_chemical_formula_weight 811.17
_space_group_crystal_system trigonal
_space_group_IT_number 148
_space_group_name_Hall '-R 3'
_space_group_name_H-M_alt 'R -3 :H'
_atom_sites_solution_hydrogens geom
_audit_block_doi 10.5517/ccdc.csd.cc2c2btm
_audit_creation_method SHELXL-2014/7
_audit_update_record
;
2022-06-05 deposited with the CCDC.	2023-01-05 downloaded from the CCDC.
;
_cell_angle_alpha 90
_cell_angle_beta 90
_cell_angle_gamma 120
_cell_formula_units_Z 3
_cell_length_a 21.0773(6)
_cell_length_b 21.0773(6)
_cell_length_c 7.9829(3)
_cell_measurement_reflns_used 5532
_cell_measurement_temperature 173(2)
_cell_measurement_theta_max 61.89
_cell_measurement_theta_min 3.65
_cell_volume 3071.29(17)
_computing_cell_refinement 'Bruker SAINT'
_computing_data_collection 'Bruker APEX2'
_computing_data_reduction 'Bruker SAINT'
_computing_molecular_graphics 'Bruker SHELXTL'
_computing_publication_material 'Bruker SHELXTL'
_computing_structure_refinement 'SHELXL-2014/7 (Sheldrick, 2014)'
_computing_structure_solution 'SHELXS-97 (Sheldrick 2008)'
_diffrn_ambient_temperature 173(2)
_diffrn_measured_fraction_theta_full 0.998
_diffrn_measured_fraction_theta_max 0.999
_diffrn_measurement_device_type 'Bruker APEX-II CCD'
_diffrn_measurement_method '\f and \w scans'
_diffrn_radiation_type GaK\a
_diffrn_radiation_wavelength 1.34138
_diffrn_reflns_av_R_equivalents 0.0514
_diffrn_reflns_av_unetI/netI 0.0314
_diffrn_reflns_Laue_measured_fraction_full 0.998
_diffrn_reflns_Laue_measured_fraction_max 0.999
_diffrn_reflns_limit_h_max 27
_diffrn_reflns_limit_h_min -27
_diffrn_reflns_limit_k_max 22
_diffrn_reflns_limit_k_min -27
_diffrn_reflns_limit_l_max 10
_diffrn_reflns_limit_l_min -9
_diffrn_reflns_number 10474
_diffrn_reflns_point_group_measured_fraction_full 0.998
_diffrn_reflns_point_group_measured_fraction_max 0.999
_diffrn_reflns_theta_full 53.594
_diffrn_reflns_theta_max 60.930
_diffrn_reflns_theta_min 3.649
_exptl_absorpt_coefficient_mu 2.201
_exptl_absorpt_correction_T_max 0.805
_exptl_absorpt_correction_T_min 0.635
_exptl_absorpt_correction_type multi-scan
_exptl_absorpt_process_details sadabs
_exptl_crystal_colour yellow
_exptl_crystal_density_diffrn 1.316
_exptl_crystal_description BLOCK
_exptl_crystal_F_000 1278
_exptl_crystal_size_max 0.150
_exptl_crystal_size_mid 0.120
_exptl_crystal_size_min 0.110
_refine_diff_density_max 0.249
_refine_diff_density_min -0.223
_refine_diff_density_rms 0.047
_refine_ls_extinction_method none
_refine_ls_goodness_of_fit_ref 1.100
_refine_ls_hydrogen_treatment constr
_refine_ls_matrix_type full
_refine_ls_number_parameters 83
_refine_ls_number_reflns 1587
_refine_ls_number_restraints 0
_refine_ls_restrained_S_all 1.100
_refine_ls_R_factor_all 0.0378
_refine_ls_R_factor_gt 0.0316
_refine_ls_shift/su_max 0.001
_refine_ls_shift/su_mean 0.000
_refine_ls_structure_factor_coef Fsqd
_refine_ls_weighting_details 'w=1/[\s^2^(Fo^2^)+(0.0467P)^2^+1.6851P] where P=(Fo^2^+2Fc^2^)/3'
_refine_ls_weighting_scheme calc
_refine_ls_wR_factor_gt 0.0867
_refine_ls_wR_factor_ref 0.0896
_reflns_Friedel_coverage 0.000
_reflns_number_gt 1386
_reflns_number_total 1587
_reflns_threshold_expression 'I > 2\s(I)'
_cod_data_source_file d2sc05741g8.cif
_cod_data_source_block ga_211103b_a
_cod_depositor_comments 'Adding full bibliography for 1568224--1568235.cif.'
_cod_original_cell_volume 3071.3(2)
_cod_database_code 1568232
_shelx_shelxl_version_number 2014/7
_shelx_space_group_comment
; 
The symmetry employed for this shelxl refinement is uniquely defined 
by the following loop, which should always be used as a source of 
symmetry information in preference to the above space-group names. 
They are only intended as comments. 
;
_shelx_estimated_absorpt_t_min 0.734
_shelx_estimated_absorpt_t_max 0.794

loop_
_space_group_symop_operation_xyz
'x, y, z'
'-y, x-y, z'
'-x+y, -x, z'
'x+2/3, y+1/3, z+1/3'
'-y+2/3, x-y+1/3, z+1/3'
'-x+y+2/3, -x+1/3, z+1/3'
'x+1/3, y+2/3, z+2/3'
'-y+1/3, x-y+2/3, z+2/3'
'-x+y+1/3, -x+2/3, z+2/3'
'-x, -y, -z'
'y, -x+y, -z'
'x-y, x, -z'
'-x+2/3, -y+1/3, -z+1/3'
'y+2/3, -x+y+1/3, -z+1/3'
'x-y+2/3, x+1/3, -z+1/3'
'-x+1/3, -y+2/3, -z+2/3'
'y+1/3, -x+y+2/3, -z+2/3'
'x-y+1/3, x+2/3, -z+2/3'

loop_
_atom_site_label
_atom_site_type_symbol
_atom_site_fract_x
_atom_site_fract_y
_atom_site_fract_z
_atom_site_U_iso_or_equiv
_atom_site_adp_type
_atom_site_occupancy
_atom_site_site_symmetry_order
_atom_site_calc_flag
_atom_site_refinement_flags_posn
_atom_site_refinement_flags_adp
_atom_site_refinement_flags_occupancy
_atom_site_disorder_assembly
_atom_site_disorder_group
S1 S 0.63797(2) 0.46806(2) 0.32078(5) 0.03270(14) Uani 1 1 d . . . . .
C1 C 0.74457(9) 0.63010(9) 0.9839(2) 0.0470(4) Uani 1 1 d . . . . .
H1A H 0.7182 0.6563 1.0083 0.071 Uiso 1 1 calc R U . . .
H1B H 0.7972 0.6652 0.9766 0.071 Uiso 1 1 calc R U . . .
H1C H 0.7355 0.5948 1.0737 0.071 Uiso 1 1 calc R U . . .
C2 C 0.71807(7) 0.58996(7) 0.8196(2) 0.0342(3) Uani 1 1 d . . . . .
C3 C 0.67153(8) 0.51409(8) 0.81548(19) 0.0345(3) Uani 1 1 d . . . . .
H3 H 0.6550 0.4878 0.9178 0.041 Uiso 1 1 calc R U . . .
C4 C 0.64915(7) 0.47666(7) 0.6655(2) 0.0337(3) Uani 1 1 d . . . . .
H4 H 0.6179 0.4250 0.6657 0.040 Uiso 1 1 calc R U . . .
C5 C 0.67202(7) 0.51405(7) 0.51468(18) 0.0296(3) Uani 1 1 d . . . . .
C6 C 0.71708(8) 0.59002(7) 0.5159(2) 0.0346(3) Uani 1 1 d . . . . .
H6 H 0.7323 0.6164 0.4135 0.042 Uiso 1 1 calc R U . . .
C7 C 0.73951(8) 0.62685(7) 0.6674(2) 0.0363(3) Uani 1 1 d . . . . .
H7 H 0.7703 0.6786 0.6672 0.044 Uiso 1 1 calc R U . . .
C8 C 0.65477(7) 0.39344(7) 0.33342(17) 0.0267(3) Uani 1 1 d . . . . .

loop_
_atom_site_aniso_label
_atom_site_aniso_U_11
_atom_site_aniso_U_22
_atom_site_aniso_U_33
_atom_site_aniso_U_23
_atom_site_aniso_U_13
_atom_site_aniso_U_12
S1 0.0348(2) 0.02715(18) 0.0410(2) -0.00256(13) -0.00653(13) 0.01910(14)
C1 0.0431(8) 0.0388(8) 0.0532(10) -0.0146(7) -0.0050(7) 0.0160(7)
C2 0.0277(6) 0.0286(6) 0.0479(9) -0.0074(6) -0.0022(6) 0.0152(5)
C3 0.0319(7) 0.0294(6) 0.0408(8) 0.0003(6) 0.0018(6) 0.0143(6)
C4 0.0288(6) 0.0225(6) 0.0457(8) -0.0008(5) 0.0006(6) 0.0098(5)
C5 0.0241(6) 0.0246(6) 0.0424(8) -0.0024(5) -0.0017(5) 0.0140(5)
C6 0.0315(6) 0.0253(6) 0.0473(9) 0.0022(6) 0.0020(6) 0.0143(5)
C7 0.0307(6) 0.0222(6) 0.0542(9) -0.0032(6) 0.0000(6) 0.0120(5)
C8 0.0278(6) 0.0247(5) 0.0294(7) 0.0002(5) -0.0002(5) 0.0144(5)

loop_
_atom_type_symbol
_atom_type_description
_atom_type_scat_dispersion_real
_atom_type_scat_dispersion_imag
_atom_type_scat_source
C C 0.0137 0.0067 'International Tables Vol C Tables 4.2.6.8 and 6.1.1.4'
H H 0.0000 0.0000 'International Tables Vol C Tables 4.2.6.8 and 6.1.1.4'
S S 0.2925 0.4295 'International Tables Vol C Tables 4.2.6.8 and 6.1.1.4'

loop_
_geom_angle_atom_site_label_1
_geom_angle_atom_site_label_2
_geom_angle_atom_site_label_3
_geom_angle
_geom_angle_site_symmetry_1
_geom_angle_site_symmetry_3
_geom_angle_publ_flag
C5 S1 C8 103.19(6) . . ?
C2 C1 H1A 109.5 . . ?
C2 C1 H1B 109.5 . . ?
H1A C1 H1B 109.5 . . ?
C2 C1 H1C 109.5 . . ?
H1A C1 H1C 109.5 . . ?
H1B C1 H1C 109.5 . . ?
C7 C2 C3 117.76(13) . . ?
C7 C2 C1 121.37(13) . . ?
C3 C2 C1 120.88(14) . . ?
C4 C3 C2 121.21(14) . . ?
C4 C3 H3 119.4 . . ?
C2 C3 H3 119.4 . . ?
C3 C4 C5 120.38(12) . . ?
C3 C4 H4 119.8 . . ?
C5 C4 H4 119.8 . . ?
C4 C5 C6 119.32(13) . . ?
C4 C5 S1 121.05(10) . . ?
C6 C5 S1 119.35(11) . . ?
C7 C6 C5 119.67(14) . . ?
C7 C6 H6 120.2 . . ?
C5 C6 H6 120.2 . . ?
C6 C7 C2 121.63(13) . . ?
C6 C7 H7 119.2 . . ?
C2 C7 H7 119.2 . . ?
C8 C8 C8 119.985(1) 18_545 17 ?
C8 C8 S1 118.88(9) 18_545 . ?
C8 C8 S1 121.02(9) 17 . ?

loop_
_geom_bond_atom_site_label_1
_geom_bond_atom_site_label_2
_geom_bond_distance
_geom_bond_site_symmetry_2
_geom_bond_publ_flag
S1 C5 1.7762(14) . ?
S1 C8 1.7795(12) . ?
C1 C2 1.509(2) . ?
C1 H1A 0.9800 . ?
C1 H1B 0.9800 . ?
C1 H1C 0.9800 . ?
C2 C7 1.390(2) . ?
C2 C3 1.3970(19) . ?
C3 C4 1.380(2) . ?
C3 H3 0.9500 . ?
C4 C5 1.387(2) . ?
C4 H4 0.9500 . ?
C5 C6 1.3949(18) . ?
C6 C7 1.386(2) . ?
C6 H6 0.9500 . ?
C7 H7 0.9500 . ?
C8 C8 1.4092(12) 18_545 ?
C8 C8 1.4092(12) 17 ?

loop_
_geom_torsion_atom_site_label_1
_geom_torsion_atom_site_label_2
_geom_torsion_atom_site_label_3
_geom_torsion_atom_site_label_4
_geom_torsion
_geom_torsion_site_symmetry_1
_geom_torsion_site_symmetry_2
_geom_torsion_site_symmetry_3
_geom_torsion_site_symmetry_4
_geom_torsion_publ_flag
C7 C2 C3 C4 1.8(2) . . . . ?
C1 C2 C3 C4 -177.68(13) . . . . ?
C2 C3 C4 C5 -0.7(2) . . . . ?
C3 C4 C5 C6 -0.9(2) . . . . ?
C3 C4 C5 S1 -174.82(10) . . . . ?
C8 S1 C5 C4 -52.92(12) . . . . ?
C8 S1 C5 C6 133.14(11) . . . . ?
C4 C5 C6 C7 1.27(19) . . . . ?
S1 C5 C6 C7 175.32(10) . . . . ?
C5 C6 C7 C2 -0.1(2) . . . . ?
C3 C2 C7 C6 -1.3(2) . . . . ?
C1 C2 C7 C6 178.09(13) . . . . ?
C5 S1 C8 C8 116.38(15) . . . 18_545 ?
C5 S1 C8 C8 -67.51(16) . . . 17 ?
